data_4129348
loop_
_publ_author_name
'Chen, Diao'
'Zhang, Xu'
'Qi, Wei-Yi'
'Xu, Bin'
'Xu, Ming-Hua'

_publ_section_title
;
 Rhodium(I)-catalyzed asymmetric carbene insertion into B-H bonds: highly
 enantioselective access to functionalized organoboranes.
;
_journal_issue 16
_journal_name_full 'Journal of the American Chemical Society'
_journal_page_first 5268
_journal_page_last 5271
_journal_paper_doi 10.1021/jacs.5b00892
_journal_volume 137
_journal_year 2015
_chemical_absolute_configuration ad
_chemical_formula_sum 'C19 H23 B Br N O'
_chemical_formula_weight 372.09
_chemical_name_common 20120034
_space_group_IT_number 4
_space_group_name_Hall 'P 2yb'
_space_group_name_H-M_alt 'P 1 21 1'
_symmetry_cell_setting monoclinic
_symmetry_space_group_name_H-M 'P 1 21 1'
_atom_sites_solution_hydrogens geom
_atom_sites_solution_primary direct
_atom_sites_solution_secondary difmap
_audit_creation_method SHELXL-97
_cell_angle_alpha 90.00
_cell_angle_beta 95.299(2)
_cell_angle_gamma 90.00
_cell_formula_units_Z 2
_cell_length_a 6.0489(2)
_cell_length_b 15.1101(6)
_cell_length_c 9.9467(4)
_cell_measurement_reflns_used 6169
_cell_measurement_temperature 296(2)
_cell_measurement_theta_max 54.87
_cell_measurement_theta_min 4.50
_cell_volume 905.24(6)
_computing_cell_refinement 'Bruker SAINT'
_computing_data_collection 'Bruker APEX2'
_computing_data_reduction 'Bruker SAINT'
_computing_molecular_graphics 'Bruker SHELXTL'
_computing_publication_material 'Bruker SHELXTL'
_computing_structure_refinement 'SHELXL-97 (Sheldrick, 2008)'
_computing_structure_solution 'SHELXS-97 (Sheldrick, 2008)'
_diffrn_ambient_temperature 296(2)
_diffrn_measured_fraction_theta_full 0.999
_diffrn_measured_fraction_theta_max 0.999
_diffrn_measurement_device_type 'Bruker APEX-II CCD'
_diffrn_measurement_method '\f and \w scans'
_diffrn_radiation_monochromator graphite
_diffrn_radiation_source 'fine-focus sealed tube'
_diffrn_radiation_type MoK\a
_diffrn_radiation_wavelength 0.71073
_diffrn_reflns_av_R_equivalents 0.0208
_diffrn_reflns_av_sigmaI/netI 0.0467
_diffrn_reflns_limit_h_max 7
_diffrn_reflns_limit_h_min -7
_diffrn_reflns_limit_k_max 19
_diffrn_reflns_limit_k_min -19
_diffrn_reflns_limit_l_max 12
_diffrn_reflns_limit_l_min -12
_diffrn_reflns_number 7886
_diffrn_reflns_theta_full 27.43
_diffrn_reflns_theta_max 27.43
_diffrn_reflns_theta_min 2.06
_exptl_absorpt_coefficient_mu 2.274
_exptl_absorpt_correction_T_max 0.8042
_exptl_absorpt_correction_T_min 0.4627
_exptl_absorpt_correction_type multi-scan
_exptl_absorpt_process_details sadabs
_exptl_crystal_colour colorless
_exptl_crystal_density_diffrn 1.365
_exptl_crystal_density_method 'not measured'
_exptl_crystal_description plate
_exptl_crystal_F_000 384
_exptl_crystal_size_max 0.40
_exptl_crystal_size_mid 0.20
_exptl_crystal_size_min 0.10
_refine_diff_density_max 0.399
_refine_diff_density_min -0.329
_refine_diff_density_rms 0.039
_refine_ls_abs_structure_details 'Flack H D (1983), Acta Cryst. A39, 876-881'
_refine_ls_abs_structure_Flack 0.007(9)
_refine_ls_extinction_coef 0.0043(5)
_refine_ls_extinction_expression Fc^*^=kFc[1+0.001xFc^2^\l^3^/sin(2\q)]^-1/4^
_refine_ls_extinction_method none
_refine_ls_goodness_of_fit_ref 1.037
_refine_ls_hydrogen_treatment mixed
_refine_ls_matrix_type full
_refine_ls_number_parameters 209
_refine_ls_number_reflns 3449
_refine_ls_number_restraints 1
_refine_ls_restrained_S_all 1.037
_refine_ls_R_factor_all 0.0541
_refine_ls_R_factor_gt 0.0342
_refine_ls_shift/su_max 0.000
_refine_ls_shift/su_mean 0.000
_refine_ls_structure_factor_coef Fsqd
_refine_ls_weighting_details 'calc w=1/[\s^2^(Fo^2^)+(0.0420P)^2^+0.0000P] where P=(Fo^2^+2Fc^2^)/3'
_refine_ls_weighting_scheme calc
_refine_ls_wR_factor_gt 0.0835
_refine_ls_wR_factor_ref 0.0904
_reflns_number_gt 2511
_reflns_number_total 3449
_reflns_threshold_expression >2sigma(I)
_cod_data_source_file ja5b00892_si_003.cif
_cod_data_source_block H:\mo_2014520.CIF
_cod_original_sg_symbol_H-M P21
_cod_database_code 4129348

loop_
_symmetry_equiv_pos_as_xyz
'x, y, z'
'-x, y+1/2, -z'

loop_
_atom_site_label
_atom_site_type_symbol
_atom_site_fract_x
_atom_site_fract_y
_atom_site_fract_z
_atom_site_U_iso_or_equiv
_atom_site_adp_type
_atom_site_occupancy
_atom_site_symmetry_multiplicity
_atom_site_calc_flag
_atom_site_refinement_flags
Br1 Br 0.80451(7) 0.75005(3) -0.47552(3) 0.09382(19) Uani 1 1 d .
C15 C 0.3951(6) 0.5826(2) 0.1490(4) 0.0619(8) Uani 1 1 d .
H15A H 0.4278 0.5419 0.0780 0.074 Uiso 1 1 calc R
H15B H 0.5270 0.5888 0.2115 0.074 Uiso 1 1 calc R
O1 O 0.8654(3) 0.87843(15) 0.02395(19) 0.0531(5) Uani 1 1 d .
C19 C 0.1856(5) 0.6603(3) -0.0396(3) 0.0652(9) Uani 1 1 d .
H19A H 0.0683 0.6192 -0.0270 0.098 Uiso 1 1 calc R
H19B H 0.2744 0.6380 -0.1073 0.098 Uiso 1 1 calc R
H19C H 0.1231 0.7164 -0.0680 0.098 Uiso 1 1 calc R
C16 C 0.2079(7) 0.5486(3) 0.2204(4) 0.0828(11) Uani 1 1 d .
H16A H 0.2615 0.5136 0.2985 0.099 Uiso 1 1 calc R
H16B H 0.1085 0.5127 0.1609 0.099 Uiso 1 1 calc R
N1 N 0.3263(3) 0.67143(15) 0.0895(2) 0.0452(5) Uani 1 1 d .
B1 B 0.5452(5) 0.72765(19) 0.0685(3) 0.0411(7) Uani 1 1 d .
H1A H 0.6366 0.6944 0.0112 0.049 Uiso 1 1 calc R
H1B H 0.6298 0.7356 0.1553 0.049 Uiso 1 1 calc R
C7 C 0.4916(4) 0.82578(17) -0.0001(3) 0.0416(6) Uani 1 1 d .
H7 H 0.3533 0.8476 0.0321 0.050 Uiso 1 1 calc R
C8 C 0.6790(4) 0.88121(17) 0.0635(3) 0.0415(6) Uani 1 1 d .
C9 C 0.6398(4) 0.93999(17) 0.1808(3) 0.0418(6) Uani 1 1 d .
C10 C 0.4371(5) 0.9809(2) 0.1918(3) 0.0507(7) Uani 1 1 d .
H10 H 0.3150 0.9670 0.1317 0.061 Uiso 1 1 calc R
C11 C 0.4178(6) 1.0427(2) 0.2933(3) 0.0615(9) Uani 1 1 d .
H11 H 0.2835 1.0719 0.2985 0.074 Uiso 1 1 calc R
C12 C 0.5913(7) 1.0612(2) 0.3848(3) 0.0693(9) Uani 1 1 d .
H12 H 0.5746 1.1019 0.4533 0.083 Uiso 1 1 calc R
C1 C 0.4700(4) 0.83208(17) -0.1524(3) 0.0441(6) Uani 1 1 d .
C2 C 0.6224(5) 0.7950(2) -0.2319(3) 0.0498(6) Uani 1 1 d .
H2 H 0.7422 0.7631 -0.1917 0.060 Uiso 1 1 calc R
C3 C 0.5975(6) 0.8053(2) -0.3689(3) 0.0610(8) Uani 1 1 d .
C4 C 0.4260(8) 0.8531(3) -0.4335(4) 0.0766(11) Uani 1 1 d .
H4 H 0.4123 0.8600 -0.5268 0.092 Uiso 1 1 calc R
C5 C 0.2743(7) 0.8906(3) -0.3543(4) 0.0837(12) Uani 1 1 d .
H5 H 0.1566 0.9234 -0.3953 0.100 Uiso 1 1 calc R
C13 C 0.7918(6) 1.0200(3) 0.3768(3) 0.0713(9) Uani 1 1 d .
H13 H 0.9109 1.0325 0.4398 0.086 Uiso 1 1 calc R
C14 C 0.8163(5) 0.9594(2) 0.2742(3) 0.0537(7) Uani 1 1 d .
H14 H 0.9524 0.9318 0.2684 0.064 Uiso 1 1 calc R
C18 C 0.1920(6) 0.7093(2) 0.1962(3) 0.0646(9) Uani 1 1 d .
H18A H 0.2862 0.7431 0.2615 0.078 Uiso 1 1 calc R
H18B H 0.0760 0.7478 0.1556 0.078 Uiso 1 1 calc R
C17 C 0.0933(8) 0.6318(3) 0.2625(4) 0.0947(14) Uani 1 1 d .
H17A H -0.0646 0.6283 0.2352 0.114 Uiso 1 1 calc R
H17B H 0.1136 0.6384 0.3599 0.114 Uiso 1 1 calc R
C6 C 0.2936(6) 0.8804(2) -0.2181(3) 0.0628(8) Uani 1 1 d .
H6 H 0.1884 0.9059 -0.1675 0.075 Uiso 1 1 calc R

loop_
_atom_site_aniso_label
_atom_site_aniso_U_11
_atom_site_aniso_U_22
_atom_site_aniso_U_33
_atom_site_aniso_U_23
_atom_site_aniso_U_13
_atom_site_aniso_U_12
Br1 0.1318(4) 0.0882(3) 0.0685(2) -0.0121(2) 0.0466(2) -0.0191(3)
C15 0.0715(19) 0.0381(16) 0.079(2) 0.0028(15) 0.0238(16) 0.0055(15)
O1 0.0432(10) 0.0596(13) 0.0575(12) -0.0058(9) 0.0102(9) -0.0017(9)
C19 0.0570(19) 0.065(2) 0.073(2) -0.0103(16) 0.0018(17) -0.0144(16)
C16 0.094(3) 0.070(2) 0.088(3) 0.014(2) 0.031(2) 0.002(2)
N1 0.0456(12) 0.0392(12) 0.0526(13) -0.0018(10) 0.0138(10) 0.0033(10)
B1 0.0385(14) 0.0380(18) 0.0472(15) 0.0032(12) 0.0066(12) 0.0032(12)
C7 0.0395(13) 0.0363(14) 0.0495(14) -0.0036(11) 0.0066(11) 0.0017(11)
C8 0.0456(14) 0.0343(13) 0.0446(14) 0.0027(10) 0.0044(11) 0.0012(11)
C9 0.0474(15) 0.0358(13) 0.0426(14) 0.0034(10) 0.0069(12) -0.0032(12)
C10 0.0530(18) 0.0458(16) 0.0533(16) -0.0022(13) 0.0058(13) 0.0022(13)
C11 0.062(2) 0.058(2) 0.066(2) -0.0115(16) 0.0137(17) 0.0090(16)
C12 0.091(3) 0.063(2) 0.0547(19) -0.0179(15) 0.0132(19) 0.0055(19)
C1 0.0477(15) 0.0346(14) 0.0488(15) 0.0001(11) -0.0015(12) -0.0037(12)
C2 0.0544(16) 0.0474(15) 0.0467(15) -0.0006(12) 0.0009(13) -0.0029(13)
C3 0.083(2) 0.0499(18) 0.0508(17) -0.0037(14) 0.0093(16) -0.0176(17)
C4 0.110(3) 0.065(2) 0.0503(19) 0.0091(17) -0.016(2) -0.012(2)
C5 0.087(3) 0.084(3) 0.073(3) 0.011(2) -0.028(2) 0.015(2)
C13 0.090(3) 0.069(2) 0.0533(18) -0.0129(17) -0.0062(17) 0.000(2)
C14 0.0609(19) 0.0527(17) 0.0464(16) -0.0040(12) -0.0009(14) -0.0003(14)
C18 0.0640(19) 0.066(2) 0.0690(19) -0.0077(15) 0.0331(15) 0.0064(15)
C17 0.091(3) 0.110(3) 0.090(3) 0.041(2) 0.046(2) 0.042(2)
C6 0.0630(19) 0.0582(19) 0.064(2) 0.0013(15) -0.0121(15) 0.0067(17)

loop_
_atom_type_symbol
_atom_type_description
_atom_type_scat_dispersion_real
_atom_type_scat_dispersion_imag
_atom_type_scat_source
C C 0.0033 0.0016 'International Tables Vol C Tables 4.2.6.8 and 6.1.1.4'
H H 0.0000 0.0000 'International Tables Vol C Tables 4.2.6.8 and 6.1.1.4'
N N 0.0061 0.0033 'International Tables Vol C Tables 4.2.6.8 and 6.1.1.4'
O O 0.0106 0.0060 'International Tables Vol C Tables 4.2.6.8 and 6.1.1.4'
B B 0.0013 0.0007 'International Tables Vol C Tables 4.2.6.8 and 6.1.1.4'
Br Br -0.2901 2.4595 'International Tables Vol C Tables 4.2.6.8 and 6.1.1.4'

loop_
_geom_angle_atom_site_label_1
_geom_angle_atom_site_label_2
_geom_angle_atom_site_label_3
_geom_angle
C16 C15 N1 107.5(3)
C16 C15 H15A 110.2
N1 C15 H15A 110.2
C16 C15 H15B 110.2
N1 C15 H15B 110.2
H15A C15 H15B 108.5
N1 C19 H19A 109.5
N1 C19 H19B 109.5
H19A C19 H19B 109.5
N1 C19 H19C 109.5
H19A C19 H19C 109.5
H19B C19 H19C 109.5
C15 C16 C17 103.6(3)
C15 C16 H16A 111.0
C17 C16 H16A 111.0
C15 C16 H16B 111.0
C17 C16 H16B 111.0
H16A C16 H16B 109.0
C19 N1 C18 110.4(2)
C19 N1 C15 110.7(3)
C18 N1 C15 102.0(2)
C19 N1 B1 111.3(2)
C18 N1 B1 113.3(2)
C15 N1 B1 108.7(2)
N1 B1 C7 113.4(2)
N1 B1 H1A 108.9
C7 B1 H1A 108.9
N1 B1 H1B 108.9
C7 B1 H1B 108.9
H1A B1 H1B 107.7
C8 C7 C1 112.3(2)
C8 C7 B1 102.4(2)
C1 C7 B1 117.8(2)
C8 C7 H7 108.0
C1 C7 H7 108.0
B1 C7 H7 108.0
O1 C8 C7 121.7(2)
O1 C8 C9 119.0(2)
C7 C8 C9 119.3(2)
C14 C9 C10 119.1(3)
C14 C9 C8 118.7(3)
C10 C9 C8 121.9(2)
C9 C10 C11 119.5(3)
C9 C10 H10 120.3
C11 C10 H10 120.3
C12 C11 C10 121.1(3)
C12 C11 H11 119.5
C10 C11 H11 119.5
C11 C12 C13 120.1(3)
C11 C12 H12 120.0
C13 C12 H12 120.0
C2 C1 C6 117.5(3)
C2 C1 C7 123.1(2)
C6 C1 C7 119.4(3)
C3 C2 C1 120.4(3)
C3 C2 H2 119.8
C1 C2 H2 119.8
C2 C3 C4 122.3(3)
C2 C3 Br1 119.2(3)
C4 C3 Br1 118.5(3)
C3 C4 C5 117.4(3)
C3 C4 H4 121.3
C5 C4 H4 121.3
C6 C5 C4 121.4(4)
C6 C5 H5 119.3
C4 C5 H5 119.3
C12 C13 C14 119.8(3)
C12 C13 H13 120.1
C14 C13 H13 120.1
C9 C14 C13 120.4(3)
C9 C14 H14 119.8
C13 C14 H14 119.8
C17 C18 N1 106.1(3)
C17 C18 H18A 110.5
N1 C18 H18A 110.5
C17 C18 H18B 110.5
N1 C18 H18B 110.5
H18A C18 H18B 108.7
C18 C17 C16 108.4(3)
C18 C17 H17A 110.0
C16 C17 H17A 110.0
C18 C17 H17B 110.0
C16 C17 H17B 110.0
H17A C17 H17B 108.4
C5 C6 C1 121.0(3)
C5 C6 H6 119.5
C1 C6 H6 119.5

loop_
_geom_bond_atom_site_label_1
_geom_bond_atom_site_label_2
_geom_bond_distance
Br1 C3 1.906(3)
C15 C16 1.483(5)
C15 N1 1.510(4)
C15 H15A 0.9700
C15 H15B 0.9700
O1 C8 1.229(3)
C19 N1 1.482(4)
C19 H19A 0.9600
C19 H19B 0.9600
C19 H19C 0.9600
C16 C17 1.513(6)
C16 H16A 0.9700
C16 H16B 0.9700
N1 C18 1.508(4)
N1 B1 1.603(4)
B1 C7 1.652(4)
B1 H1A 0.9700
B1 H1B 0.9700
C7 C8 1.501(4)
C7 C1 1.511(4)
C7 H7 0.9800
C8 C9 1.502(4)
C9 C14 1.381(4)
C9 C10 1.387(4)
C10 C11 1.388(4)
C10 H10 0.9300
C11 C12 1.354(5)
C11 H11 0.9300
C12 C13 1.373(5)
C12 H12 0.9300
C1 C2 1.387(4)
C1 C6 1.404(4)
C2 C3 1.367(4)
C2 H2 0.9300
C3 C4 1.374(5)
C4 C5 1.385(6)
C4 H4 0.9300
C5 C6 1.358(5)
C5 H5 0.9300
C13 C14 1.389(4)
C13 H13 0.9300
C14 H14 0.9300
C18 C17 1.495(5)
C18 H18A 0.9700
C18 H18B 0.9700
C17 H17A 0.9700
C17 H17B 0.9700
C6 H6 0.9300

loop_
_geom_torsion_atom_site_label_1
_geom_torsion_atom_site_label_2
_geom_torsion_atom_site_label_3
_geom_torsion_atom_site_label_4
_geom_torsion
N1 C15 C16 C17 -28.2(4)
C16 C15 N1 C19 -81.4(3)
C16 C15 N1 C18 36.1(4)
C16 C15 N1 B1 156.1(3)
C19 N1 B1 C7 56.3(3)
C18 N1 B1 C7 -68.8(3)
C15 N1 B1 C7 178.5(2)
N1 B1 C7 C8 147.5(2)
N1 B1 C7 C1 -88.8(3)
C1 C7 C8 O1 -48.6(3)
B1 C7 C8 O1 78.7(3)
C1 C7 C8 C9 133.0(2)
B1 C7 C8 C9 -99.7(3)
O1 C8 C9 C14 -26.7(4)
C7 C8 C9 C14 151.8(3)
O1 C8 C9 C10 147.9(3)
C7 C8 C9 C10 -33.6(4)
C14 C9 C10 C11 2.3(4)
C8 C9 C10 C11 -172.3(3)
C9 C10 C11 C12 -2.6(5)
C10 C11 C12 C13 1.3(6)
C8 C7 C1 C2 70.6(3)
B1 C7 C1 C2 -48.0(4)
C8 C7 C1 C6 -106.7(3)
B1 C7 C1 C6 134.7(3)
C6 C1 C2 C3 -0.6(4)
C7 C1 C2 C3 -178.0(2)
C1 C2 C3 C4 1.2(5)
C1 C2 C3 Br1 -177.9(2)
C2 C3 C4 C5 -0.8(5)
Br1 C3 C4 C5 178.3(3)
C3 C4 C5 C6 -0.1(6)
C11 C12 C13 C14 0.2(6)
C10 C9 C14 C13 -0.8(4)
C8 C9 C14 C13 173.9(3)
C12 C13 C14 C9 -0.4(5)
C19 N1 C18 C17 88.5(4)
C15 N1 C18 C17 -29.3(4)
B1 N1 C18 C17 -145.9(3)
N1 C18 C17 C16 13.0(5)
C15 C16 C17 C18 9.1(5)
C4 C5 C6 C1 0.6(6)
C2 C1 C6 C5 -0.2(5)
C7 C1 C6 C5 177.2(3)
